data_1565721
loop_
_publ_author_name
'Large, Benjamin'
'Meddeb, Maissa'
'Pucheta, Jos\'e Enrique Herbert'
'Gaucher, Anne'
'Cordier, Marie'
'Gosmini, Corinne'
'Farjon, Jonathan'
'Auffrant, Audrey'
'Prim, Damien'

_publ_section_title
;
 Deciphering preferred geometries of pyridylmethylamines-based complexes:
 A robust strategy combining NMR, DFT and X-ray
;
_journal_name_full 'Inorganica Chimica Acta'
_journal_page_first 119070
_journal_paper_doi 10.1016/j.ica.2019.119070
_journal_volume 498
_journal_year 2019
_chemical_formula_moiety 'C14 H16 Br2 N2 Zn'
_chemical_formula_sum 'C14 H16 Br2 N2 Zn'
_chemical_formula_weight 437.48
_space_group_crystal_system orthorhombic
_space_group_IT_number 19
_space_group_name_Hall 'P 2ac 2ab'
_space_group_name_H-M_alt 'P 21 21 21'
_atom_sites_solution_hydrogens mixed
_audit_creation_method SHELXL-2014/7
_cell_angle_alpha 90
_cell_angle_beta 90
_cell_angle_gamma 90
_cell_formula_units_Z 4
_cell_length_a 8.9967(7)
_cell_length_b 12.7415(7)
_cell_length_c 13.8223(11)
_cell_measurement_reflns_used 2369
_cell_measurement_temperature 150.0(1)
_cell_measurement_theta_max 26.6112
_cell_measurement_theta_min 2.7013
_cell_volume 1584.5(2)
_computing_cell_refinement 'Bruker SAINT'
_computing_data_collection 'Bruker APEX2'
_computing_data_reduction 'Bruker SAINT'
_computing_molecular_graphics 'PLATON (Spek, 2009)'
_computing_structure_refinement 'SHELXL-2014/7 (Sheldrick, 2014)'
_computing_structure_solution SHELXT(Sheldrick,2014)
_diffrn_ambient_temperature 150(2)
_diffrn_measured_fraction_theta_full 0.998
_diffrn_measured_fraction_theta_max 0.998
_diffrn_measurement_device_type 'Kappa APEX II'
_diffrn_measurement_method 'phi and omega scans'
_diffrn_radiation_type MoK\a
_diffrn_radiation_wavelength 0.71069
_diffrn_reflns_av_R_equivalents 0.0581
_diffrn_reflns_av_unetI/netI 0.0846
_diffrn_reflns_Laue_measured_fraction_full 0.998
_diffrn_reflns_Laue_measured_fraction_max 0.998
_diffrn_reflns_limit_h_max 11
_diffrn_reflns_limit_h_min -9
_diffrn_reflns_limit_k_max 16
_diffrn_reflns_limit_k_min -16
_diffrn_reflns_limit_l_max 18
_diffrn_reflns_limit_l_min -15
_diffrn_reflns_number 9934
_diffrn_reflns_point_group_measured_fraction_full 0.999
_diffrn_reflns_point_group_measured_fraction_max 0.999
_diffrn_reflns_theta_full 25.240
_diffrn_reflns_theta_max 28.280
_diffrn_reflns_theta_min 2.174
_exptl_absorpt_coefficient_mu 6.581
_exptl_absorpt_correction_T_max 0.7460
_exptl_absorpt_correction_T_min 0.4492
_exptl_absorpt_correction_type multi-scan
_exptl_absorpt_process_details SADABS
_exptl_crystal_colour colorless
_exptl_crystal_density_diffrn 1.834
_exptl_crystal_description block
_exptl_crystal_F_000 856
_exptl_crystal_size_max 0.380
_exptl_crystal_size_mid 0.200
_exptl_crystal_size_min 0.180
_refine_diff_density_max 0.637
_refine_diff_density_min -0.593
_refine_diff_density_rms 0.118
_refine_ls_abs_structure_details
;
 Refined as an inversion twin.
;
_refine_ls_abs_structure_Flack -0.029(18)
_refine_ls_extinction_coef .
_refine_ls_extinction_method none
_refine_ls_goodness_of_fit_ref 0.931
_refine_ls_hydrogen_treatment mixed
_refine_ls_matrix_type full
_refine_ls_number_parameters 177
_refine_ls_number_reflns 3900
_refine_ls_number_restraints 0
_refine_ls_restrained_S_all 0.931
_refine_ls_R_factor_all 0.0650
_refine_ls_R_factor_gt 0.0374
_refine_ls_shift/su_max 0.000
_refine_ls_shift/su_mean 0.000
_refine_ls_structure_factor_coef Fsqd
_refine_ls_weighting_details 'w=1/[\s^2^(Fo^2^)+(0.0125P)^2^] where P=(Fo^2^+2Fc^2^)/3'
_refine_ls_weighting_scheme calc
_refine_ls_wR_factor_gt 0.0633
_refine_ls_wR_factor_ref 0.0719
_reflns_Friedel_coverage 0.755
_reflns_Friedel_fraction_full 1.000
_reflns_Friedel_fraction_max 1.000
_reflns_number_gt 3032
_reflns_number_total 3900
_reflns_threshold_expression 'I > 2\s(I)'
_cod_data_source_file ICA-2019-498-119070.cif
_cod_data_source_block aam40_a
_cod_database_code 1565721
_shelx_shelxl_version_number 2014/7
_shelx_space_group_comment
;
The symmetry employed for this shelxl refinement is uniquely defined
by the following loop, which should always be used as a source of
symmetry information in preference to the above space-group names.
They are only intended as comments.
;
_shelx_estimated_absorpt_t_min 0.189
_shelx_estimated_absorpt_t_max 0.384

loop_
_space_group_symop_operation_xyz
'x, y, z'
'-x+1/2, -y, z+1/2'
'x+1/2, -y+1/2, -z'
'-x, y+1/2, -z+1/2'

loop_
_atom_site_label
_atom_site_type_symbol
_atom_site_fract_x
_atom_site_fract_y
_atom_site_fract_z
_atom_site_U_iso_or_equiv
_atom_site_adp_type
_atom_site_occupancy
_atom_site_site_symmetry_order
_atom_site_calc_flag
_atom_site_refinement_flags_posn
_atom_site_refinement_flags_adp
_atom_site_refinement_flags_occupancy
_atom_site_disorder_assembly
_atom_site_disorder_group
Br1 Br -0.17223(8) 0.56074(5) 0.34974(5) 0.02619(16) Uani 1 1 d . . . . .
Br2 Br 0.15687(8) 0.40899(4) 0.21076(5) 0.02709(17) Uani 1 1 d . . . . .
Zn1 Zn 0.04965(8) 0.56813(5) 0.26114(5) 0.02082(18) Uani 1 1 d . . . . .
N1 N 0.1959(6) 0.6668(4) 0.3273(4) 0.0237(13) Uani 1 1 d . . . . .
N2 N 0.0346(6) 0.6892(4) 0.1591(4) 0.0162(11) Uani 1 1 d . . . . .
H2N H -0.051(7) 0.723(5) 0.179(5) 0.024 Uiso 1 1 d . U . . .
C1 C 0.2531(9) 0.6564(5) 0.4160(5) 0.0327(18) Uani 1 1 d . . . . .
H1 H 0.2371 0.5926 0.4501 0.039 Uiso 1 1 calc R U . . .
C2 C 0.3344(10) 0.7345(5) 0.4598(5) 0.0409(19) Uani 1 1 d . . . . .
H2 H 0.3756 0.7249 0.5225 0.049 Uiso 1 1 calc R U . . .
C3 C 0.3543(9) 0.8271(5) 0.4100(5) 0.0359(19) Uani 1 1 d . . . . .
H3 H 0.4074 0.8835 0.4388 0.043 Uiso 1 1 calc R U . . .
C4 C 0.2971(7) 0.8371(5) 0.3189(5) 0.0246(16) Uani 1 1 d . . . . .
H4 H 0.3121 0.9002 0.2836 0.030 Uiso 1 1 calc R U . . .
C5 C 0.2180(7) 0.7561(4) 0.2785(5) 0.0186(13) Uani 1 1 d . . . . .
C6 C 0.1617(7) 0.7608(4) 0.1764(4) 0.0191(13) Uani 1 1 d . . . . .
H6A H 0.1306 0.8337 0.1618 0.023 Uiso 1 1 calc R U . . .
H6B H 0.2435 0.7423 0.1317 0.023 Uiso 1 1 calc R U . . .
C7 C 0.0221(7) 0.6520(4) 0.0573(4) 0.0186(14) Uani 1 1 d . . . . .
H7 H 0.1114 0.6079 0.0433 0.022 Uiso 1 1 calc R U . . .
C8 C -0.1147(7) 0.5815(5) 0.0483(5) 0.0280(15) Uani 1 1 d . . . . .
H8A H -0.1071 0.5235 0.0946 0.042 Uiso 1 1 calc R U . . .
H8B H -0.1204 0.5532 -0.0175 0.042 Uiso 1 1 calc R U . . .
H8C H -0.2044 0.6225 0.0620 0.042 Uiso 1 1 calc R U . . .
C9 C 0.0171(7) 0.7388(5) -0.0176(5) 0.0195(14) Uani 1 1 d . . . . .
C10 C 0.0725(7) 0.7176(5) -0.1095(5) 0.0233(15) Uani 1 1 d . . . . .
H10 H 0.1161 0.6511 -0.1221 0.028 Uiso 1 1 calc R U . . .
C11 C 0.0655(8) 0.7912(5) -0.1827(5) 0.0282(16) Uani 1 1 d . . . . .
H11 H 0.1044 0.7758 -0.2450 0.034 Uiso 1 1 calc R U . . .
C12 C 0.0011(7) 0.8875(5) -0.1642(5) 0.0282(16) Uani 1 1 d . . . . .
H12 H -0.0048 0.9384 -0.2142 0.034 Uiso 1 1 calc R U . . .
C13 C -0.0547(7) 0.9106(5) -0.0736(4) 0.0232(14) Uani 1 1 d . . . . .
H13 H -0.0985 0.9771 -0.0613 0.028 Uiso 1 1 calc R U . . .
C14 C -0.0464(7) 0.8359(5) -0.0005(5) 0.0227(14) Uani 1 1 d . . . . .
H14 H -0.0847 0.8517 0.0619 0.027 Uiso 1 1 calc R U . . .

loop_
_atom_site_aniso_label
_atom_site_aniso_U_11
_atom_site_aniso_U_22
_atom_site_aniso_U_33
_atom_site_aniso_U_23
_atom_site_aniso_U_13
_atom_site_aniso_U_12
Br1 0.0325(4) 0.0237(3) 0.0224(3) -0.0001(3) 0.0062(3) -0.0024(3)
Br2 0.0326(4) 0.0208(3) 0.0279(4) 0.0002(3) 0.0022(3) 0.0023(3)
Zn1 0.0273(4) 0.0171(3) 0.0180(4) 0.0017(3) 0.0000(3) -0.0038(3)
N1 0.032(3) 0.020(3) 0.020(3) 0.002(2) -0.002(3) -0.003(2)
N2 0.023(3) 0.014(2) 0.012(3) -0.001(2) 0.002(2) -0.002(2)
C1 0.052(5) 0.027(4) 0.018(4) 0.007(3) -0.011(4) -0.009(3)
C2 0.058(5) 0.041(4) 0.023(4) 0.001(3) -0.013(4) -0.011(4)
C3 0.050(5) 0.031(4) 0.026(4) -0.002(3) -0.007(4) -0.013(4)
C4 0.032(4) 0.020(3) 0.022(4) 0.000(3) -0.001(3) -0.004(3)
C5 0.021(3) 0.018(3) 0.017(3) 0.001(3) 0.002(3) 0.001(2)
C6 0.017(3) 0.019(3) 0.021(3) 0.000(3) 0.000(3) -0.001(3)
C7 0.024(4) 0.016(3) 0.015(3) -0.006(3) -0.001(3) 0.001(3)
C8 0.035(4) 0.025(3) 0.025(4) 0.001(3) -0.007(3) -0.006(3)
C9 0.014(3) 0.023(3) 0.021(3) 0.000(3) -0.002(3) -0.008(2)
C10 0.025(4) 0.024(3) 0.021(3) -0.002(3) 0.001(3) -0.003(3)
C11 0.027(4) 0.040(4) 0.018(4) 0.000(3) 0.001(3) -0.008(3)
C12 0.028(4) 0.032(4) 0.025(4) 0.010(3) -0.006(3) -0.007(3)
C13 0.027(3) 0.020(3) 0.022(3) 0.003(3) -0.004(3) 0.002(3)
C14 0.019(3) 0.029(3) 0.020(3) -0.006(3) -0.002(3) -0.001(3)

loop_
_atom_type_symbol
_atom_type_description
_atom_type_scat_dispersion_real
_atom_type_scat_dispersion_imag
_atom_type_scat_source
C C 0.0033 0.0016 'International Tables Vol C Tables 4.2.6.8 and 6.1.1.4'
H H 0.0000 0.0000 'International Tables Vol C Tables 4.2.6.8 and 6.1.1.4'
Br Br -0.2901 2.4595 'International Tables Vol C Tables 4.2.6.8 and 6.1.1.4'
N N 0.0061 0.0033 'International Tables Vol C Tables 4.2.6.8 and 6.1.1.4'
Zn Zn 0.2839 1.4301 'International Tables Vol C Tables 4.2.6.8 and 6.1.1.4'

loop_
_geom_angle_atom_site_label_1
_geom_angle_atom_site_label_2
_geom_angle_atom_site_label_3
_geom_angle
_geom_angle_site_symmetry_1
_geom_angle_site_symmetry_3
N1 Zn1 N2 83.7(2) . .
N1 Zn1 Br1 109.89(16) . .
N2 Zn1 Br1 109.05(15) . .
N1 Zn1 Br2 113.61(15) . .
N2 Zn1 Br2 117.53(14) . .
Br1 Zn1 Br2 118.01(3) . .
C1 N1 C5 119.4(6) . .
C1 N1 Zn1 126.8(4) . .
C5 N1 Zn1 113.2(4) . .
C6 N2 C7 114.1(5) . .
C6 N2 Zn1 107.1(4) . .
C7 N2 Zn1 114.0(3) . .
C6 N2 H2N 108(4) . .
C7 N2 H2N 111(4) . .
Zn1 N2 H2N 102(4) . .
N1 C1 C2 122.5(6) . .
N1 C1 H1 118.8 . .
C2 C1 H1 118.8 . .
C1 C2 C3 118.0(7) . .
C1 C2 H2 121.0 . .
C3 C2 H2 121.0 . .
C4 C3 C2 119.5(6) . .
C4 C3 H3 120.3 . .
C2 C3 H3 120.3 . .
C3 C4 C5 120.0(6) . .
C3 C4 H4 120.0 . .
C5 C4 H4 120.0 . .
N1 C5 C4 120.7(6) . .
N1 C5 C6 117.3(5) . .
C4 C5 C6 121.8(5) . .
N2 C6 C5 112.8(5) . .
N2 C6 H6A 109.0 . .
C5 C6 H6A 109.0 . .
N2 C6 H6B 109.0 . .
C5 C6 H6B 109.0 . .
H6A C6 H6B 107.8 . .
N2 C7 C9 114.5(5) . .
N2 C7 C8 109.0(5) . .
C9 C7 C8 110.4(5) . .
N2 C7 H7 107.5 . .
C9 C7 H7 107.5 . .
C8 C7 H7 107.5 . .
C7 C8 H8A 109.5 . .
C7 C8 H8B 109.5 . .
H8A C8 H8B 109.5 . .
C7 C8 H8C 109.5 . .
H8A C8 H8C 109.5 . .
H8B C8 H8C 109.5 . .
C14 C9 C10 118.6(6) . .
C14 C9 C7 123.2(6) . .
C10 C9 C7 118.1(6) . .
C11 C10 C9 121.4(6) . .
C11 C10 H10 119.3 . .
C9 C10 H10 119.3 . .
C12 C11 C10 119.1(6) . .
C12 C11 H11 120.5 . .
C10 C11 H11 120.5 . .
C13 C12 C11 120.7(6) . .
C13 C12 H12 119.6 . .
C11 C12 H12 119.6 . .
C12 C13 C14 119.6(6) . .
C12 C13 H13 120.2 . .
C14 C13 H13 120.2 . .
C9 C14 C13 120.7(6) . .
C9 C14 H14 119.7 . .
C13 C14 H14 119.7 . .

loop_
_geom_bond_atom_site_label_1
_geom_bond_atom_site_label_2
_geom_bond_distance
_geom_bond_site_symmetry_2
Br1 Zn1 2.3438(10) .
Br2 Zn1 2.3509(9) .
Zn1 N1 2.037(5) .
Zn1 N2 2.095(5) .
N1 C1 1.336(8) .
N1 C5 1.338(7) .
N2 C6 1.482(8) .
N2 C7 1.488(8) .
N2 H2N 0.92(6) .
C1 C2 1.375(9) .
C1 H1 0.9500 .
C2 C3 1.377(10) .
C2 H2 0.9500 .
C3 C4 1.366(9) .
C3 H3 0.9500 .
C4 C5 1.374(8) .
C4 H4 0.9500 .
C5 C6 1.500(8) .
C6 H6A 0.9900 .
C6 H6B 0.9900 .
C7 C9 1.516(8) .
C7 C8 1.529(8) .
C7 H7 1.0000 .
C8 H8A 0.9800 .
C8 H8B 0.9800 .
C8 H8C 0.9800 .
C9 C14 1.382(9) .
C9 C10 1.391(9) .
C10 C11 1.382(9) .
C10 H10 0.9500 .
C11 C12 1.381(9) .
C11 H11 0.9500 .
C12 C13 1.380(9) .
C12 H12 0.9500 .
C13 C14 1.391(9) .
C13 H13 0.9500 .
C14 H14 0.9500 .

loop_
_geom_torsion_atom_site_label_1
_geom_torsion_atom_site_label_2
_geom_torsion_atom_site_label_3
_geom_torsion_atom_site_label_4
_geom_torsion
_geom_torsion_site_symmetry_1
_geom_torsion_site_symmetry_2
_geom_torsion_site_symmetry_3
_geom_torsion_site_symmetry_4
C5 N1 C1 C2 0.2(11) . . . .
Zn1 N1 C1 C2 -170.5(6) . . . .
N1 C1 C2 C3 1.1(13) . . . .
C1 C2 C3 C4 -1.8(12) . . . .
C2 C3 C4 C5 1.3(11) . . . .
C1 N1 C5 C4 -0.8(9) . . . .
Zn1 N1 C5 C4 171.1(5) . . . .
C1 N1 C5 C6 175.4(6) . . . .
Zn1 N1 C5 C6 -12.7(7) . . . .
C3 C4 C5 N1 0.1(10) . . . .
C3 C4 C5 C6 -176.0(7) . . . .
C7 N2 C6 C5 -152.0(5) . . . .
Zn1 N2 C6 C5 -24.9(6) . . . .
N1 C5 C6 N2 26.2(8) . . . .
C4 C5 C6 N2 -157.6(6) . . . .
C6 N2 C7 C9 -54.3(7) . . . .
Zn1 N2 C7 C9 -177.7(4) . . . .
C6 N2 C7 C8 -178.5(5) . . . .
Zn1 N2 C7 C8 58.0(6) . . . .
N2 C7 C9 C14 -32.3(9) . . . .
C8 C7 C9 C14 91.1(7) . . . .
N2 C7 C9 C10 151.0(6) . . . .
C8 C7 C9 C10 -85.5(7) . . . .
C14 C9 C10 C11 0.2(10) . . . .
C7 C9 C10 C11 177.0(6) . . . .
C9 C10 C11 C12 -0.4(10) . . . .
C10 C11 C12 C13 0.4(10) . . . .
C11 C12 C13 C14 -0.2(10) . . . .
C10 C9 C14 C13 0.0(9) . . . .
C7 C9 C14 C13 -176.6(6) . . . .
C12 C13 C14 C9 0.0(10) . . . .
